data_2222428
loop_
_publ_author_name
'Astudillo, Luis'
'Brito, Iv\'an'
'Vallejos, Gabriel'
'Gut\'ierrez, Margarita'
'L\'opez-Rodr\'iguez, Mat\'ias'

_publ_section_title
;
 1-(3-Phenylisoxazol-5-yl)cyclohexane-1,2-diol
;
_journal_coeditor_code PV2162
_journal_issue 7
_journal_name_full 'Acta Crystallographica Section E'
_journal_page_first o1509
_journal_page_last o1510
_journal_paper_doi 10.1107/S1600536809020947
_journal_volume 65
_journal_year 2009
_chemical_formula_iupac 'C15 H17 N O3'
_chemical_formula_moiety 'C15 H17 N O3'
_chemical_formula_sum 'C15 H17 N O3'
_chemical_formula_weight 259.3
_chemical_name_systematic
;
1-(3-Phenylisoxazol-5-yl)cyclohexane-1,2-diol
;
_space_group_IT_number 2
_symmetry_cell_setting triclinic
_symmetry_space_group_name_Hall '-P 1'
_symmetry_space_group_name_H-M 'P -1'
_atom_sites_solution_hydrogens geom
_atom_sites_solution_primary direct
_atom_sites_solution_secondary difmap
_audit_creation_method 'WinGX routine CIF_UPDATE'
_cell_angle_alpha 73.02(2)
_cell_angle_beta 81.62(4)
_cell_angle_gamma 66.71(5)
_cell_formula_units_Z 4
_cell_length_a 9.4894(17)
_cell_length_b 11.5593(15)
_cell_length_c 14.0083(13)
_cell_measurement_reflns_used 5863
_cell_measurement_temperature 298(2)
_cell_measurement_theta_max 27.1
_cell_measurement_theta_min 1.9
_cell_volume 1349.0(6)
_computing_cell_refinement 'DENZO-SMN (Otwinowski & Minor, 1997)'
_computing_data_collection 'COLLECT (Nonius, 2000)'
_computing_data_reduction 'DENZO-SMN (Otwinowski & Minor, 1997)'
_computing_molecular_graphics 'ORTEP-3 for Windows (Farrugia, 1997) and PLATON (Spek, 2009)'
_computing_publication_material 'WinGX (Farrugia, 1999)'
_computing_structure_refinement 'SHELXL97 (Sheldrick, 2008)'
_computing_structure_solution 'SIR97 (Altomare <i>et al.</i>,  1999)'
_diffrn_ambient_temperature 298(2)
_diffrn_measured_fraction_theta_full 0.985
_diffrn_measured_fraction_theta_max 0.985
_diffrn_measurement_device_type 'Nonius KappaCCD area-detector'
_diffrn_measurement_method '\f scans, and \w scans with \k  offsets'
_diffrn_radiation_monochromator graphite
_diffrn_radiation_source 'fine-focus sealed tube'
_diffrn_radiation_type MoK\a
_diffrn_radiation_wavelength 0.71069
_diffrn_reflns_av_R_equivalents 0.0742
_diffrn_reflns_limit_h_max 12
_diffrn_reflns_limit_h_min 0
_diffrn_reflns_limit_k_max 14
_diffrn_reflns_limit_k_min -13
_diffrn_reflns_limit_l_max 17
_diffrn_reflns_limit_l_min -17
_diffrn_reflns_number 10826
_diffrn_reflns_theta_full 27.1
_diffrn_reflns_theta_max 27.1
_diffrn_reflns_theta_min 1.99
_exptl_absorpt_coefficient_mu 0.089
_exptl_absorpt_correction_type none
_exptl_crystal_colour yellow
_exptl_crystal_density_diffrn 1.277
_exptl_crystal_density_method 'not measured'
_exptl_crystal_description block
_exptl_crystal_F_000 552
_exptl_crystal_size_max 0.21
_exptl_crystal_size_mid 0.10
_exptl_crystal_size_min 0.09
_refine_diff_density_max 0.237
_refine_diff_density_min -0.192
_refine_ls_extinction_method none
_refine_ls_goodness_of_fit_ref 1.135
_refine_ls_hydrogen_treatment constr
_refine_ls_matrix_type full
_refine_ls_number_parameters 347
_refine_ls_number_reflns 5863
_refine_ls_number_restraints 0
_refine_ls_restrained_S_all 1.135
_refine_ls_R_factor_all 0.0882
_refine_ls_R_factor_gt 0.0628
_refine_ls_shift/su_max 0
_refine_ls_shift/su_mean 0
_refine_ls_structure_factor_coef Fsqd
_refine_ls_weighting_details 'calc w=1/[\s^2^(Fo^2^)+(0.0709P)^2^+0.2904P] where P=(Fo^2^+2Fc^2^)/3'
_refine_ls_weighting_scheme calc
_refine_ls_wR_factor_ref 0.1676
_reflns_number_gt 4447
_reflns_number_total 5863
_reflns_threshold_expression >2\s(I)
_cod_data_source_file pv2162.cif
_cod_data_source_block I
_cod_original_cell_volume 1349.0(3)
_cod_database_code 2222428
_cod_database_fobs_code 2222428

loop_
_symmetry_equiv_pos_as_xyz
'x, y, z'
'-x, -y, -z'

loop_
_atom_site_type_symbol
_atom_site_label
_atom_site_fract_x
_atom_site_fract_y
_atom_site_fract_z
_atom_site_U_iso_or_equiv
_atom_site_adp_type
_atom_site_calc_flag
_atom_site_refinement_flags
_atom_site_occupancy
_atom_site_disorder_assembly
_atom_site_disorder_group
O O1 0.62628(16) 0.34815(14) -0.02283(11) 0.0506(4) Uani d . 1 . .
O O2 0.93980(15) 0.08165(12) 0.11711(11) 0.0402(4) Uani d . 1 . .
H H2 1.0099 0.109 0.1025 0.06 Uiso calc R 1 . .
O O3 0.91802(15) 0.33990(12) 0.08949(10) 0.0389(4) Uani d . 1 . .
H H3 0.9214 0.4003 0.1072 0.058 Uiso calc R 1 . .
O O4 0.26135(18) 0.12795(13) -0.00370(11) 0.0484(4) Uani d . 1 . .
O O5 -0.00749(16) 0.44685(13) -0.11911(10) 0.0426(4) Uani d . 1 . .
H H5 -0.0304 0.4079 -0.064 0.064 Uiso calc R 1 . .
O O6 0.29277(15) 0.42716(11) -0.16284(10) 0.0360(3) Uani d . 1 . .
H H6 0.3837 0.4082 -0.1543 0.054 Uiso calc R 1 . .
N N1 0.6074(2) 0.38177(19) -0.12650(14) 0.0529(5) Uani d . 1 . .
N N2 0.2639(2) 0.08580(17) 0.10155(13) 0.0482(5) Uani d . 1 . .
C C1 0.7962(2) 0.18899(17) 0.10844(14) 0.0323(4) Uani d . 1 . .
C C2 0.6772(3) 0.1367(2) 0.17032(16) 0.0455(5) Uani d . 1 . .
H H2A 0.576 0.2048 0.1596 0.055 Uiso calc R 1 . .
H H2B 0.6781 0.0648 0.1476 0.055 Uiso calc R 1 . .
C C3 0.7075(3) 0.0904(2) 0.28125(18) 0.0549(6) Uani d . 1 . .
H H3A 0.6256 0.0639 0.3177 0.066 Uiso calc R 1 . .
H H3B 0.803 0.0152 0.2933 0.066 Uiso calc R 1 . .
C C4 0.7175(3) 0.1971(3) 0.31908(18) 0.0616(7) Uani d . 1 . .
H H4A 0.7444 0.1631 0.3887 0.074 Uiso calc R 1 . .
H H4B 0.6182 0.2681 0.3145 0.074 Uiso calc R 1 . .
C C5 0.8374(3) 0.2482(2) 0.25845(16) 0.0486(6) Uani d . 1 . .
H H5A 0.8385 0.3189 0.2819 0.058 Uiso calc R 1 . .
H H5B 0.9382 0.1791 0.268 0.058 Uiso calc R 1 . .
C C6 0.8032(2) 0.29647(17) 0.14842(14) 0.0334(4) Uani d . 1 . .
H H6A 0.7037 0.3694 0.1392 0.04 Uiso calc R 1 . .
C C7 0.7557(2) 0.24037(17) 0.00041(15) 0.0331(4) Uani d . 1 . .
C C8 0.8209(2) 0.20197(17) -0.08249(14) 0.0346(4) Uani d . 1 . .
H H8 0.9095 0.1303 -0.0875 0.042 Uiso calc R 1 . .
C C9 0.7250(2) 0.29443(19) -0.16047(15) 0.0378(5) Uani d . 1 . .
C C10 0.7449(2) 0.3044(2) -0.26858(16) 0.0437(5) Uani d . 1 . .
C C11 0.8477(3) 0.2006(3) -0.30373(18) 0.0608(7) Uani d . 1 . .
H H11 0.9012 0.1227 -0.2588 0.073 Uiso calc R 1 . .
C C12 0.8715(4) 0.2119(4) -0.4055(2) 0.0849(9) Uani d . 1 . .
H H12 0.9409 0.1421 -0.429 0.102 Uiso calc R 1 . .
C C13 0.7913(5) 0.3277(4) -0.4720(2) 0.0929(11) Uani d . 1 . .
H H13 0.8073 0.3359 -0.5403 0.111 Uiso calc R 1 . .
C C14 0.6878(4) 0.4311(4) -0.4375(2) 0.0854(10) Uani d . 1 . .
H H14 0.6336 0.5085 -0.4826 0.102 Uiso calc R 1 . .
C C15 0.6643(3) 0.4202(3) -0.3370(2) 0.0629(7) Uani d . 1 . .
H H15 0.5942 0.4904 -0.3142 0.075 Uiso calc R 1 . .
C C16 0.2624(2) 0.31090(16) -0.14292(14) 0.0303(4) Uani d . 1 . .
C C17 0.0942(2) 0.35473(18) -0.17172(14) 0.0343(4) Uani d . 1 . .
H H17 0.0657 0.2781 -0.1537 0.041 Uiso calc R 1 . .
C C18 0.0737(2) 0.4167(2) -0.28265(15) 0.0412(5) Uani d . 1 . .
H H18A 0.0924 0.4972 -0.3002 0.049 Uiso calc R 1 . .
H H18B -0.0314 0.438 -0.2984 0.049 Uiso calc R 1 . .
C C19 0.1827(3) 0.3262(2) -0.34394(17) 0.0520(6) Uani d . 1 . .
H H19A 0.1708 0.3705 -0.4144 0.062 Uiso calc R 1 . .
H H19B 0.1567 0.2498 -0.3318 0.062 Uiso calc R 1 . .
C C20 0.3488(3) 0.2838(2) -0.31744(16) 0.0493(6) Uani d . 1 . .
H H20A 0.378 0.3592 -0.336 0.059 Uiso calc R 1 . .
H H20B 0.415 0.2227 -0.355 0.059 Uiso calc R 1 . .
C C21 0.3705(2) 0.22007(19) -0.20610(15) 0.0407(5) Uani d . 1 . .
H H21A 0.4761 0.1977 -0.1908 0.049 Uiso calc R 1 . .
H H21B 0.3508 0.1401 -0.1889 0.049 Uiso calc R 1 . .
C C22 0.2762(2) 0.24539(17) -0.03319(14) 0.0329(4) Uani d . 1 . .
C C23 0.2892(2) 0.28088(18) 0.04736(14) 0.0347(4) Uani d . 1 . .
H H23 0.301 0.3566 0.0485 0.042 Uiso calc R 1 . .
C C24 0.2811(2) 0.17773(18) 0.13034(15) 0.0353(4) Uani d . 1 . .
C C25 0.2852(2) 0.16502(19) 0.23812(15) 0.0379(5) Uani d . 1 . .
C C26 0.2603(3) 0.2727(2) 0.27237(17) 0.0526(6) Uani d . 1 . .
H H26 0.2419 0.3537 0.2273 0.063 Uiso calc R 1 . .
C C27 0.2626(3) 0.2598(3) 0.37386(18) 0.0667(7) Uani d . 1 . .
H H27 0.2458 0.3324 0.3965 0.08 Uiso calc R 1 . .
C C28 0.2896(3) 0.1406(3) 0.44105(18) 0.0661(7) Uani d . 1 . .
H H28 0.2912 0.1325 0.509 0.079 Uiso calc R 1 . .
C C29 0.3143(3) 0.0333(3) 0.40761(18) 0.0659(7) Uani d . 1 . .
H H29 0.3331 -0.0476 0.453 0.079 Uiso calc R 1 . .
C C30 0.3113(3) 0.0452(2) 0.30692(17) 0.0509(6) Uani d . 1 . .
H H30 0.327 -0.0277 0.285 0.061 Uiso calc R 1 . .

loop_
_atom_site_aniso_label
_atom_site_aniso_U_11
_atom_site_aniso_U_22
_atom_site_aniso_U_33
_atom_site_aniso_U_12
_atom_site_aniso_U_13
_atom_site_aniso_U_23
O1 0.0387(8) 0.0564(9) 0.0423(10) 0.0013(7) -0.0070(7) -0.0159(7)
O2 0.0374(8) 0.0297(7) 0.0493(9) -0.0067(6) -0.0041(7) -0.0111(6)
O3 0.0488(8) 0.0377(7) 0.0382(8) -0.0244(7) 0.0061(6) -0.0136(6)
O4 0.0746(11) 0.0373(8) 0.0361(9) -0.0270(7) -0.0048(7) -0.0037(6)
O5 0.0376(8) 0.0449(8) 0.0347(9) -0.0076(6) 0.0039(6) -0.0083(6)
O6 0.0363(7) 0.0292(7) 0.0428(9) -0.0127(6) -0.0061(6) -0.0066(6)
N1 0.0414(11) 0.0634(12) 0.0424(12) -0.0062(9) -0.0125(9) -0.0105(9)
N2 0.0678(13) 0.0428(10) 0.0324(10) -0.0244(9) -0.0056(9) -0.0002(8)
C1 0.0316(10) 0.0282(9) 0.0366(11) -0.0097(8) -0.0005(8) -0.0096(8)
C2 0.0449(12) 0.0450(11) 0.0502(14) -0.0237(10) -0.0007(10) -0.0080(10)
C3 0.0565(14) 0.0565(13) 0.0504(15) -0.0330(12) 0.0049(11) 0.0019(11)
C4 0.0812(18) 0.0710(16) 0.0356(14) -0.0389(14) 0.0104(12) -0.0091(12)
C5 0.0709(15) 0.0504(12) 0.0323(12) -0.0313(12) -0.0010(10) -0.0102(10)
C6 0.0379(11) 0.0331(9) 0.0303(11) -0.0153(8) 0.0044(8) -0.0095(8)
C7 0.0317(10) 0.0306(9) 0.0384(12) -0.0113(8) -0.0046(8) -0.0099(8)
C8 0.0367(11) 0.0319(9) 0.0360(12) -0.0120(8) -0.0031(9) -0.0100(8)
C9 0.0345(11) 0.0415(11) 0.0413(12) -0.0184(9) -0.0049(9) -0.0090(9)
C10 0.0466(12) 0.0580(13) 0.0354(12) -0.0322(11) -0.0065(10) -0.0048(10)
C11 0.0778(18) 0.0710(16) 0.0418(15) -0.0347(14) -0.0020(12) -0.0168(12)
C12 0.116(3) 0.112(3) 0.0461(18) -0.058(2) 0.0105(17) -0.0336(18)
C13 0.138(3) 0.140(3) 0.0335(17) -0.094(3) -0.0026(19) -0.012(2)
C14 0.111(3) 0.106(2) 0.0452(18) -0.064(2) -0.0234(17) 0.0146(17)
C15 0.0673(17) 0.0697(16) 0.0512(16) -0.0345(14) -0.0148(13) 0.0040(13)
C16 0.0343(10) 0.0267(9) 0.0299(11) -0.0122(8) -0.0009(8) -0.0060(8)
C17 0.0353(10) 0.0364(10) 0.0326(11) -0.0153(8) 0.0002(8) -0.0086(8)
C18 0.0408(12) 0.0500(12) 0.0346(12) -0.0195(10) -0.0085(9) -0.0066(9)
C19 0.0661(16) 0.0640(14) 0.0348(13) -0.0294(12) -0.0014(11) -0.0185(11)
C20 0.0551(14) 0.0544(13) 0.0376(13) -0.0178(11) 0.0100(10) -0.0198(11)
C21 0.0422(12) 0.0364(10) 0.0413(13) -0.0113(9) 0.0041(9) -0.0142(9)
C22 0.0319(10) 0.0275(9) 0.0352(11) -0.0086(8) -0.0029(8) -0.0047(8)
C23 0.0356(11) 0.0332(10) 0.0335(11) -0.0119(8) -0.0040(8) -0.0056(8)
C24 0.0278(10) 0.0364(10) 0.0352(12) -0.0080(8) -0.0015(8) -0.0052(8)
C25 0.0303(10) 0.0426(11) 0.0320(12) -0.0088(9) -0.0005(8) -0.0038(9)
C26 0.0677(16) 0.0437(12) 0.0361(13) -0.0136(11) -0.0033(11) -0.0046(10)
C27 0.095(2) 0.0624(15) 0.0375(15) -0.0225(15) -0.0020(13) -0.0152(12)
C28 0.0800(19) 0.0768(18) 0.0289(13) -0.0212(15) -0.0005(12) -0.0077(12)
C29 0.0844(19) 0.0591(15) 0.0358(14) -0.0216(14) 0.0008(13) 0.0058(11)
C30 0.0589(15) 0.0455(12) 0.0404(14) -0.0171(11) -0.0002(11) -0.0037(10)

loop_
_atom_type_symbol
_atom_type_description
_atom_type_scat_dispersion_real
_atom_type_scat_dispersion_imag
_atom_type_scat_source
C C 0.0033 0.0016 'International Tables Vol C Tables 4.2.6.8 and 6.1.1.4'
H H 0 0 'International Tables Vol C Tables 4.2.6.8 and 6.1.1.4'
N N 0.0061 0.0033 'International Tables Vol C Tables 4.2.6.8 and 6.1.1.4'
O O 0.0106 0.006 'International Tables Vol C Tables 4.2.6.8 and 6.1.1.4'

loop_
_geom_angle_atom_site_label_1
_geom_angle_atom_site_label_2
_geom_angle_atom_site_label_3
_geom_angle_site_symmetry_1
_geom_angle_site_symmetry_3
_geom_angle
_geom_angle_publ_flag
C7 O1 N1 . . 108.43(15) ?
C1 O2 H2 . . 109.5 ?
C6 O3 H3 . . 109.5 ?
C22 O4 N2 . . 108.55(14) ?
C17 O5 H5 . . 109.5 ?
C16 O6 H6 . . 109.5 ?
C9 N1 O1 . . 105.42(17) ?
C24 N2 O4 . . 105.51(15) ?
O2 C1 C7 . . 108.33(15) ?
O2 C1 C2 . . 107.01(15) ?
C7 C1 C2 . . 110.19(16) ?
O2 C1 C6 . . 111.29(15) ?
C7 C1 C6 . . 110.53(15) ?
C2 C1 C6 . . 109.43(16) ?
C3 C2 C1 . . 112.45(17) ?
C3 C2 H2A . . 109.1 ?
C1 C2 H2A . . 109.1 ?
C3 C2 H2B . . 109.1 ?
C1 C2 H2B . . 109.1 ?
H2A C2 H2B . . 107.8 ?
C4 C3 C2 . . 111.14(18) ?
C4 C3 H3A . . 109.4 ?
C2 C3 H3A . . 109.4 ?
C4 C3 H3B . . 109.4 ?
C2 C3 H3B . . 109.4 ?
H3A C3 H3B . . 108 ?
C3 C4 C5 . . 110.92(19) ?
C3 C4 H4A . . 109.5 ?
C5 C4 H4A . . 109.5 ?
C3 C4 H4B . . 109.5 ?
C5 C4 H4B . . 109.5 ?
H4A C4 H4B . . 108 ?
C6 C5 C4 . . 110.94(19) ?
C6 C5 H5A . . 109.5 ?
C4 C5 H5A . . 109.5 ?
C6 C5 H5B . . 109.5 ?
C4 C5 H5B . . 109.5 ?
H5A C5 H5B . . 108 ?
O3 C6 C5 . . 111.89(16) ?
O3 C6 C1 . . 107.13(14) ?
C5 C6 C1 . . 111.39(15) ?
O3 C6 H6A . . 108.8 ?
C5 C6 H6A . . 108.8 ?
C1 C6 H6A . . 108.8 ?
C8 C7 O1 . . 109.78(17) ?
C8 C7 C1 . . 133.69(17) ?
O1 C7 C1 . . 116.53(16) ?
C7 C8 C9 . . 104.88(17) ?
C7 C8 H8 . . 127.6 ?
C9 C8 H8 . . 127.6 ?
N1 C9 C8 . . 111.47(19) ?
N1 C9 C10 . . 119.76(19) ?
C8 C9 C10 . . 128.74(19) ?
C11 C10 C15 . . 119.1(2) ?
C11 C10 C9 . . 120.4(2) ?
C15 C10 C9 . . 120.5(2) ?
C10 C11 C12 . . 120.4(3) ?
C10 C11 H11 . . 119.8 ?
C12 C11 H11 . . 119.8 ?
C13 C12 C11 . . 119.6(3) ?
C13 C12 H12 . . 120.2 ?
C11 C12 H12 . . 120.2 ?
C14 C13 C12 . . 120.4(3) ?
C14 C13 H13 . . 119.8 ?
C12 C13 H13 . . 119.8 ?
C15 C14 C13 . . 120.2(3) ?
C15 C14 H14 . . 119.9 ?
C13 C14 H14 . . 119.9 ?
C14 C15 C10 . . 120.4(3) ?
C14 C15 H15 . . 119.8 ?
C10 C15 H15 . . 119.8 ?
O6 C16 C22 . . 109.15(14) ?
O6 C16 C21 . . 110.93(15) ?
C22 C16 C21 . . 111.75(15) ?
O6 C16 C17 . . 106.02(14) ?
C22 C16 C17 . . 109.02(15) ?
C21 C16 C17 . . 109.80(15) ?
O5 C17 C18 . . 108.31(16) ?
O5 C17 C16 . . 110.79(15) ?
C18 C17 C16 . . 111.75(16) ?
O5 C17 H17 . . 108.6 ?
C18 C17 H17 . . 108.6 ?
C16 C17 H17 . . 108.6 ?
C17 C18 C19 . . 111.44(18) ?
C17 C18 H18A . . 109.3 ?
C19 C18 H18A . . 109.3 ?
C17 C18 H18B . . 109.3 ?
C19 C18 H18B . . 109.3 ?
H18A C18 H18B . . 108 ?
C18 C19 C20 . . 111.25(17) ?
C18 C19 H19A . . 109.4 ?
C20 C19 H19A . . 109.4 ?
C18 C19 H19B . . 109.4 ?
C20 C19 H19B . . 109.4 ?
H19A C19 H19B . . 108 ?
C19 C20 C21 . . 111.04(18) ?
C19 C20 H20A . . 109.4 ?
C21 C20 H20A . . 109.4 ?
C19 C20 H20B . . 109.4 ?
C21 C20 H20B . . 109.4 ?
H20A C20 H20B . . 108 ?
C20 C21 C16 . . 111.55(16) ?
C20 C21 H21A . . 109.3 ?
C16 C21 H21A . . 109.3 ?
C20 C21 H21B . . 109.3 ?
C16 C21 H21B . . 109.3 ?
H21A C21 H21B . . 108 ?
C23 C22 O4 . . 109.57(17) ?
C23 C22 C16 . . 134.23(16) ?
O4 C22 C16 . . 115.99(15) ?
C22 C23 C24 . . 105.08(16) ?
C22 C23 H23 . . 127.5 ?
C24 C23 H23 . . 127.5 ?
N2 C24 C23 . . 111.28(17) ?
N2 C24 C25 . . 119.46(17) ?
C23 C24 C25 . . 129.24(17) ?
C26 C25 C30 . . 118.9(2) ?
C26 C25 C24 . . 120.66(18) ?
C30 C25 C24 . . 120.47(18) ?
C25 C26 C27 . . 120.1(2) ?
C25 C26 H26 . . 119.9 ?
C27 C26 H26 . . 119.9 ?
C28 C27 C26 . . 120.4(2) ?
C28 C27 H27 . . 119.8 ?
C26 C27 H27 . . 119.8 ?
C27 C28 C29 . . 119.8(2) ?
C27 C28 H28 . . 120.1 ?
C29 C28 H28 . . 120.1 ?
C28 C29 C30 . . 120.2(2) ?
C28 C29 H29 . . 119.9 ?
C30 C29 H29 . . 119.9 ?
C29 C30 C25 . . 120.6(2) ?
C29 C30 H30 . . 119.7 ?
C25 C30 H30 . . 119.7 ?

loop_
_geom_bond_atom_site_label_1
_geom_bond_atom_site_label_2
_geom_bond_site_symmetry_2
_geom_bond_distance
_geom_bond_publ_flag
O1 C7 . 1.355(2) ?
O1 N1 . 1.408(2) ?
O2 C1 . 1.426(2) ?
O2 H2 . 0.82 ?
O3 C6 . 1.432(2) ?
O3 H3 . 0.82 ?
O4 C22 . 1.356(2) ?
O4 N2 . 1.412(2) ?
O5 C17 . 1.431(2) ?
O5 H5 . 0.82 ?
O6 C16 . 1.425(2) ?
O6 H6 . 0.82 ?
N1 C9 . 1.314(3) ?
N2 C24 . 1.314(3) ?
C1 C7 . 1.501(3) ?
C1 C2 . 1.530(3) ?
C1 C6 . 1.531(2) ?
C2 C3 . 1.519(3) ?
C2 H2A . 0.97 ?
C2 H2B . 0.97 ?
C3 C4 . 1.517(3) ?
C3 H3A . 0.97 ?
C3 H3B . 0.97 ?
C4 C5 . 1.524(3) ?
C4 H4A . 0.97 ?
C4 H4B . 0.97 ?
C5 C6 . 1.514(3) ?
C5 H5A . 0.97 ?
C5 H5B . 0.97 ?
C6 H6A . 0.98 ?
C7 C8 . 1.343(3) ?
C8 C9 . 1.415(3) ?
C8 H8 . 0.93 ?
C9 C10 . 1.475(3) ?
C10 C11 . 1.383(3) ?
C10 C15 . 1.397(3) ?
C11 C12 . 1.386(4) ?
C11 H11 . 0.93 ?
C12 C13 . 1.382(5) ?
C12 H12 . 0.93 ?
C13 C14 . 1.377(5) ?
C13 H13 . 0.93 ?
C14 C15 . 1.369(4) ?
C14 H14 . 0.93 ?
C15 H15 . 0.93 ?
C16 C22 . 1.501(3) ?
C16 C21 . 1.538(3) ?
C16 C17 . 1.547(3) ?
C17 C18 . 1.515(3) ?
C17 H17 . 0.98 ?
C18 C19 . 1.521(3) ?
C18 H18A . 0.97 ?
C18 H18B . 0.97 ?
C19 C20 . 1.522(3) ?
C19 H19A . 0.97 ?
C19 H19B . 0.97 ?
C20 C21 . 1.523(3) ?
C20 H20A . 0.97 ?
C20 H20B . 0.97 ?
C21 H21A . 0.97 ?
C21 H21B . 0.97 ?
C22 C23 . 1.345(3) ?
C23 C24 . 1.420(3) ?
C23 H23 . 0.93 ?
C24 C25 . 1.478(3) ?
C25 C26 . 1.385(3) ?
C25 C30 . 1.388(3) ?
C26 C27 . 1.388(3) ?
C26 H26 . 0.93 ?
C27 C28 . 1.372(4) ?
C27 H27 . 0.93 ?
C28 C29 . 1.376(4) ?
C28 H28 . 0.93 ?
C29 C30 . 1.380(3) ?
C29 H29 . 0.93 ?
C30 H30 . 0.93 ?

loop_
_geom_hbond_atom_site_label_D
_geom_hbond_atom_site_label_H
_geom_hbond_atom_site_label_A
_geom_hbond_site_symmetry_A
_geom_hbond_distance_DH
_geom_hbond_distance_HA
_geom_hbond_distance_DA
_geom_hbond_angle_DHA
O2 H2 O3 . 0.82 2.42 2.822(2) 111
O6 H6 N1 . 0.82 2.10 2.915(3) 173
O2 H2 N2 1_655 0.82 2.32 3.070(3) 153
O3 H3 O5 2_665 0.82 2.27 3.054(2) 159
O5 H5 O3 1_455 0.82 2.12 2.923(3) 167

loop_
_geom_torsion_atom_site_label_1
_geom_torsion_atom_site_label_2
_geom_torsion_atom_site_label_3
_geom_torsion_atom_site_label_4
_geom_torsion_site_symmetry_1
_geom_torsion_site_symmetry_2
_geom_torsion_site_symmetry_3
_geom_torsion_site_symmetry_4
_geom_torsion
_geom_torsion_publ_flag
C7 O1 N1 C9 . . . . -0.3(2) ?
C22 O4 N2 C24 . . . . -0.5(2) ?
O2 C1 C2 C3 . . . . 65.7(2) ?
C7 C1 C2 C3 . . . . -176.76(16) ?
C6 C1 C2 C3 . . . . -55.0(2) ?
C1 C2 C3 C4 . . . . 55.1(3) ?
C2 C3 C4 C5 . . . . -55.0(3) ?
C3 C4 C5 C6 . . . . 56.5(3) ?
C4 C5 C6 O3 . . . . -177.55(17) ?
C4 C5 C6 C1 . . . . -57.7(2) ?
O2 C1 C6 O3 . . . . 60.75(19) ?
C7 C1 C6 O3 . . . . -59.67(19) ?
C2 C1 C6 O3 . . . . 178.80(16) ?
O2 C1 C6 C5 . . . . -61.9(2) ?
C7 C1 C6 C5 . . . . 177.67(16) ?
C2 C1 C6 C5 . . . . 56.1(2) ?
N1 O1 C7 C8 . . . . -0.5(2) ?
N1 O1 C7 C1 . . . . 179.87(14) ?
O2 C1 C7 C8 . . . . 4.2(3) ?
C2 C1 C7 C8 . . . . -112.5(2) ?
C6 C1 C7 C8 . . . . 126.4(2) ?
O2 C1 C7 O1 . . . . -176.22(14) ?
C2 C1 C7 O1 . . . . 67.0(2) ?
C6 C1 C7 O1 . . . . -54.0(2) ?
O1 C7 C8 C9 . . . . 1.01(19) ?
C1 C7 C8 C9 . . . . -179.40(18) ?
O1 N1 C9 C8 . . . . 1.0(2) ?
O1 N1 C9 C10 . . . . -177.26(15) ?
C7 C8 C9 N1 . . . . -1.3(2) ?
C7 C8 C9 C10 . . . . 176.78(17) ?
N1 C9 C10 C11 . . . . -166.5(2) ?
C8 C9 C10 C11 . . . . 15.6(3) ?
N1 C9 C10 C15 . . . . 15.8(3) ?
C8 C9 C10 C15 . . . . -162.2(2) ?
C15 C10 C11 C12 . . . . 0.7(3) ?
C9 C10 C11 C12 . . . . -177.1(2) ?
C10 C11 C12 C13 . . . . -0.2(4) ?
C11 C12 C13 C14 . . . . -0.4(5) ?
C12 C13 C14 C15 . . . . 0.5(5) ?
C13 C14 C15 C10 . . . . 0.0(4) ?
C11 C10 C15 C14 . . . . -0.5(3) ?
C9 C10 C15 C14 . . . . 177.2(2) ?
O6 C16 C17 O5 . . . . -55.87(18) ?
C22 C16 C17 O5 . . . . 61.51(18) ?
C21 C16 C17 O5 . . . . -175.77(14) ?
O6 C16 C17 C18 . . . . 65.02(18) ?
C22 C16 C17 C18 . . . . -177.60(14) ?
C21 C16 C17 C18 . . . . -54.87(19) ?
O5 C17 C18 C19 . . . . 177.89(16) ?
C16 C17 C18 C19 . . . . 55.6(2) ?
C17 C18 C19 C20 . . . . -55.8(2) ?
C18 C19 C20 C21 . . . . 56.1(2) ?
C19 C20 C21 C16 . . . . -56.4(2) ?
O6 C16 C21 C20 . . . . -61.6(2) ?
C22 C16 C21 C20 . . . . 176.34(15) ?
C17 C16 C21 C20 . . . . 55.2(2) ?
N2 O4 C22 C23 . . . . 0.4(2) ?
N2 O4 C22 C16 . . . . -174.98(15) ?
O6 C16 C22 C23 . . . . 10.7(3) ?
C21 C16 C22 C23 . . . . 133.8(2) ?
C17 C16 C22 C23 . . . . -104.7(2) ?
O6 C16 C22 O4 . . . . -175.34(15) ?
C21 C16 C22 O4 . . . . -52.3(2) ?
C17 C16 C22 O4 . . . . 69.3(2) ?
O4 C22 C23 C24 . . . . -0.2(2) ?
C16 C22 C23 C24 . . . . 174.04(19) ?
O4 N2 C24 C23 . . . . 0.4(2) ?
O4 N2 C24 C25 . . . . 178.74(16) ?
C22 C23 C24 N2 . . . . -0.1(2) ?
C22 C23 C24 C25 . . . . -178.28(18) ?
N2 C24 C25 C26 . . . . -161.9(2) ?
C23 C24 C25 C26 . . . . 16.1(3) ?
N2 C24 C25 C30 . . . . 16.9(3) ?
C23 C24 C25 C30 . . . . -165.0(2) ?
C30 C25 C26 C27 . . . . 0.4(3) ?
C24 C25 C26 C27 . . . . 179.3(2) ?
C25 C26 C27 C28 . . . . 0.0(4) ?
C26 C27 C28 C29 . . . . -0.1(4) ?
C27 C28 C29 C30 . . . . -0.3(4) ?
C28 C29 C30 C25 . . . . 0.7(4) ?
C26 C25 C30 C29 . . . . -0.8(3) ?
C24 C25 C30 C29 . . . . -179.6(2) ?
